data_4077647
loop_
_publ_author_name
'Guan, Jingwen'
'Dub\'e, Tiffany'
'Gambarotta, Sandro'
'Yap, Glenn P. A.'

_publ_section_title
;
 Dinitrogen Labile Coordination versus Four-Electron Reduction, THF
 Cleavage, and Fragmentation Promoted by a (calix-tetrapyrrole)Sm(II)
 Complex
;
_journal_issue 23
_journal_name_full Organometallics
_journal_page_first 4820
_journal_page_last 4827
_journal_paper_doi 10.1021/om000698p
_journal_volume 19
_journal_year 2000
_chemical_formula_sum 'C56 H76 Li4 N4 O4'
_chemical_formula_weight 896.97
_chemical_name_systematic ?
_space_group_IT_number 86
_symmetry_cell_setting tetragonal
_symmetry_space_group_name_Hall '-P 4bc'
_symmetry_space_group_name_H-M 'P 42/n :2'
_atom_sites_solution_hydrogens geom
_atom_sites_solution_primary direct
_atom_sites_solution_secondary difmap
_audit_creation_method SHELXL-97
_cell_angle_alpha 90.00
_cell_angle_beta 90.00
_cell_angle_gamma 90.00
_cell_formula_units_Z 2
_cell_length_a 14.443(1)
_cell_length_b 14.443(1)
_cell_length_c 12.267(2)
_cell_measurement_reflns_used 'reflections from 60 data frames'
_cell_measurement_temperature 296(2)
_cell_measurement_theta_max 28.29
_cell_measurement_theta_min 1.47
_cell_volume 2558.9(5)
_computing_cell_refinement 'Bruker SMART'
_computing_data_collection 'Bruker SMART'
_computing_data_reduction 'Bruker SHELXTL'
_computing_molecular_graphics 'Bruker SHELXTL'
_computing_publication_material 'Bruker SHELXTL'
_computing_structure_refinement 'SHELXL-97 (Sheldrick, 1997)'
_computing_structure_solution 'SHELXS-97 (Sheldrick, 1990)'
_diffrn_ambient_temperature 296(2)
_diffrn_measured_fraction_theta_full 1.000
_diffrn_measured_fraction_theta_max 1.000
_diffrn_measurement_device_type 'CCD area detector'
_diffrn_measurement_method 'phi and omega scans'
_diffrn_radiation_monochromator graphite
_diffrn_radiation_source 'fine-focus sealed tube'
_diffrn_radiation_type MoK\a
_diffrn_radiation_wavelength 0.71073
_diffrn_reflns_av_R_equivalents 0.1347
_diffrn_reflns_av_sigmaI/netI 0.1017
_diffrn_reflns_limit_h_max 10
_diffrn_reflns_limit_h_min -9
_diffrn_reflns_limit_k_max 14
_diffrn_reflns_limit_k_min 0
_diffrn_reflns_limit_l_max 12
_diffrn_reflns_limit_l_min 0
_diffrn_reflns_number 20103
_diffrn_reflns_theta_full 20.81
_diffrn_reflns_theta_max 20.81
_diffrn_reflns_theta_min 1.99
_diffrn_standards_decay_% <1
_diffrn_standards_number '50 standard frames at start and end'
_exptl_absorpt_coefficient_mu 0.071
_exptl_absorpt_correction_T_max 0.928075
_exptl_absorpt_correction_T_min 0.401836
_exptl_absorpt_correction_type multi-scan
_exptl_absorpt_process_details 'Blessing,R., Acta Cryst. (1995) A51 33-38.'
_exptl_crystal_colour colorless
_exptl_crystal_density_diffrn 1.164
_exptl_crystal_density_method 'not measured'
_exptl_crystal_description block
_exptl_crystal_F_000 968
_exptl_crystal_size_max .2
_exptl_crystal_size_mid .2
_exptl_crystal_size_min .2
_refine_diff_density_max 0.973
_refine_diff_density_min -0.247
_refine_diff_density_rms 0.055
_refine_ls_extinction_coef 0.005(3)
_refine_ls_extinction_expression Fc^*^=kFc[1+0.001xFc^2^\l^3^/sin(2\q)]^-1/4^
_refine_ls_extinction_method SHELXL
_refine_ls_goodness_of_fit_ref 1.057
_refine_ls_hydrogen_treatment mixed
_refine_ls_matrix_type full
_refine_ls_number_parameters 155
_refine_ls_number_reflns 1344
_refine_ls_number_restraints 0
_refine_ls_restrained_S_all 1.057
_refine_ls_R_factor_all 0.1027
_refine_ls_R_factor_gt 0.0751
_refine_ls_shift/su_max 0.014
_refine_ls_shift/su_mean 0.002
_refine_ls_structure_factor_coef Fsqd
_refine_ls_weighting_details 'calc w=1/[\s^2^(Fo^2^)+(0.1357P)^2^+3.1359P] where P=(Fo^2^+2Fc^2^)/3'
_refine_ls_weighting_scheme calc
_refine_ls_wR_factor_gt 0.2179
_refine_ls_wR_factor_ref 0.2399
_reflns_number_gt 960
_reflns_number_total 1344
_reflns_threshold_expression >2sigma(I)
_cod_data_source_file om000698p.cif
_cod_data_source_block sg279
_cod_depositor_comments
;
The following automatic conversions were performed:

'_symmetry_cell_setting' value 'Tetragonal' changed to 'tetragonal'
according to /home/saulius/struct/CIF-dictionaries/cif_core.dic
dictionary named 'cif_core.dic' version 2.4.2 from 2011-04-26.

Automatic conversion script
Id: cif_fix_values 1715 2011-07-08 13:25:40Z adriana 
;
_cod_original_cell_volume 2558.7(5)
_cod_original_sg_symbol_H-M P4(2)/n
_cod_database_code 4077647

loop_
_symmetry_equiv_pos_as_xyz
'x, y, z'
'-x+1/2, -y+1/2, z'
'-y, x+1/2, z+1/2'
'y+1/2, -x, z+1/2'
'-x, -y, -z'
'x-1/2, y-1/2, -z'
'y, -x-1/2, -z-1/2'
'-y-1/2, x, -z-1/2'

loop_
_atom_site_label
_atom_site_type_symbol
_atom_site_fract_x
_atom_site_fract_y
_atom_site_fract_z
_atom_site_U_iso_or_equiv
_atom_site_adp_type
_atom_site_occupancy
_atom_site_symmetry_multiplicity
_atom_site_calc_flag
_atom_site_refinement_flags
Li Li 0.7816(8) 0.6223(8) 0.3784(9) 0.091(3) Uani 1 1 d .
N1 N 0.6762(2) 0.6243(2) 0.2287(3) 0.0431(12) Uani 1 1 d .
O1 O 0.8177(3) 0.5873(3) 0.5278(4) 0.0945(16) Uani 1 1 d .
C1 C 0.7337(3) 0.5475(3) 0.2281(4) 0.0421(13) Uani 1 1 d .
C2 C 0.7111(3) 0.4898(3) 0.3143(4) 0.0530(15) Uani 1 1 d .
H2A H 0.7391 0.4336 0.3313 0.064 Uiso 1 1 calc R
C3 C 0.6377(3) 0.5319(3) 0.3714(4) 0.0526(15) Uani 1 1 d .
H3A H 0.6084 0.5092 0.4334 0.063 Uiso 1 1 calc R
C4 C 0.6175(3) 0.6138(3) 0.3176(4) 0.0431(13) Uani 1 1 d .
C5 C 0.5430(3) 0.6840(3) 0.3485(4) 0.0460(13) Uani 1 1 d .
C6 C 0.5586(4) 0.7146(3) 0.4674(4) 0.0577(15) Uani 1 1 d .
H6A H 0.5633 0.6601 0.5133 0.069 Uiso 1 1 calc R
H6B H 0.6167 0.7480 0.4722 0.069 Uiso 1 1 calc R
C7 C 0.4813(5) 0.7758(4) 0.5094(5) 0.081(2) Uani 1 1 d .
H7A H 0.4949 0.7938 0.5839 0.098 Uiso 1 1 calc R
H7B H 0.4784 0.8316 0.4656 0.098 Uiso 1 1 calc R
C8 C 0.3897(5) 0.7280(5) 0.5060(7) 0.103(3) Uani 1 1 d .
H8A H 0.3416 0.7704 0.5296 0.123 Uiso 1 1 calc R
H8B H 0.3903 0.6757 0.5556 0.123 Uiso 1 1 calc R
C9 C 0.3684(4) 0.6945(4) 0.3921(7) 0.088(2) Uani 1 1 d .
H9A H 0.3134 0.7074 0.3556 0.106 Uiso 1 1 calc R
C10 C 0.4476(3) 0.6366(4) 0.3430(5) 0.0673(17) Uani 1 1 d .
H10A H 0.4331 0.6234 0.2673 0.081 Uiso 1 1 calc R
H10B H 0.4509 0.5780 0.3813 0.081 Uiso 1 1 calc R
C11 C 0.7776(7) 0.6059(7) 0.6283(6) 0.143(4) Uani 1 1 d .
H11A H 0.7124 0.5897 0.6266 0.171 Uiso 1 1 calc R
H11B H 0.7827 0.6714 0.6446 0.171 Uiso 1 1 calc R
C12 C 0.8250(10) 0.5515(9) 0.7126(7) 0.191(6) Uani 1 1 d .
H12A H 0.8566 0.5919 0.7636 0.229 Uiso 1 1 calc R
H12B H 0.7812 0.5136 0.7525 0.229 Uiso 1 1 calc R
C13 C 0.8893(9) 0.4954(8) 0.6561(8) 0.171(5) Uani 1 1 d .
H13A H 0.8841 0.4315 0.6794 0.205 Uiso 1 1 calc R
H13B H 0.9521 0.5164 0.6698 0.205 Uiso 1 1 calc R
C14 C 0.8673(6) 0.5037(6) 0.5421(7) 0.129(3) Uani 1 1 d .
H14A H 0.9236 0.5047 0.4990 0.154 Uiso 1 1 calc R
H14B H 0.8299 0.4516 0.5188 0.154 Uiso 1 1 calc R

loop_
_atom_site_aniso_label
_atom_site_aniso_U_11
_atom_site_aniso_U_22
_atom_site_aniso_U_33
_atom_site_aniso_U_23
_atom_site_aniso_U_13
_atom_site_aniso_U_12
Li 0.099(8) 0.098(8) 0.077(7) -0.020(6) 0.013(6) -0.024(7)
N1 0.042(2) 0.041(2) 0.047(3) 0.0001(19) 0.007(2) -0.0011(19)
O1 0.106(4) 0.101(4) 0.076(3) -0.003(3) 0.004(3) 0.004(3)
C1 0.042(3) 0.031(3) 0.053(3) -0.004(2) 0.002(2) 0.001(2)
C2 0.055(3) 0.038(3) 0.066(3) 0.007(3) 0.004(3) 0.006(2)
C3 0.055(3) 0.048(3) 0.055(3) 0.010(3) 0.014(3) 0.000(3)
C4 0.041(3) 0.037(3) 0.052(3) 0.001(2) 0.003(2) -0.004(2)
C5 0.041(3) 0.042(3) 0.054(3) 0.004(2) 0.011(2) 0.000(2)
C6 0.070(4) 0.050(3) 0.053(3) 0.006(3) 0.015(3) 0.008(3)
C7 0.113(5) 0.062(4) 0.070(4) 0.007(3) 0.033(4) 0.017(4)
C8 0.112(6) 0.078(5) 0.117(6) 0.013(5) 0.064(5) 0.026(4)
C9 0.040(3) 0.084(5) 0.142(7) 0.010(5) 0.023(4) 0.011(3)
C10 0.049(3) 0.056(3) 0.097(5) 0.012(3) 0.017(3) -0.007(3)
C11 0.169(9) 0.179(9) 0.081(6) 0.026(6) 0.049(6) 0.075(7)
C12 0.330(17) 0.179(11) 0.062(6) 0.018(6) 0.040(8) 0.044(11)
C13 0.233(12) 0.155(9) 0.124(9) -0.013(7) -0.063(9) 0.077(9)
C14 0.137(7) 0.130(7) 0.119(7) -0.017(6) -0.035(6) 0.064(6)

loop_
_atom_type_symbol
_atom_type_description
_atom_type_scat_dispersion_real
_atom_type_scat_dispersion_imag
_atom_type_scat_source
C C 0.0033 0.0016 'International Tables Vol C Tables 4.2.6.8 and 6.1.1.4'
H H 0.0000 0.0000 'International Tables Vol C Tables 4.2.6.8 and 6.1.1.4'
Li Li -0.0003 0.0001 'International Tables Vol C Tables 4.2.6.8 and 6.1.1.4'
N N 0.0061 0.0033 'International Tables Vol C Tables 4.2.6.8 and 6.1.1.4'
O O 0.0106 0.0060 'International Tables Vol C Tables 4.2.6.8 and 6.1.1.4'

loop_
_geom_angle_atom_site_label_1
_geom_angle_atom_site_label_2
_geom_angle_atom_site_label_3
_geom_angle
_geom_angle_site_symmetry_1
_geom_angle_site_symmetry_3
O1 Li N1 121.2(6) . 8_756
O1 Li C1 136.2(6) . .
N1 Li C1 82.0(4) 8_756 .
O1 Li C2 102.8(5) . .
N1 Li C2 113.0(5) 8_756 .
C1 Li C2 35.4(2) . .
O1 Li N1 152.6(6) . .
N1 Li N1 85.7(4) 8_756 .
C1 Li N1 34.6(2) . .
C2 Li N1 57.7(3) . .
O1 Li C3 96.9(5) . .
N1 Li C3 138.0(5) 8_756 .
C1 Li C3 57.0(3) . .
C2 Li C3 34.3(2) . .
N1 Li C3 55.9(3) . .
O1 Li C4 121.2(5) . .
N1 Li C4 117.4(6) 8_756 .
C1 Li C4 55.7(3) . .
C2 Li C4 55.7(3) . .
N1 Li C4 33.1(2) . .
C3 Li C4 32.5(2) . .
C1 N1 C4 106.4(4) . .
C1 N1 Li 139.2(4) . 7_576
C4 N1 Li 110.1(4) . 7_576
C1 N1 Li 67.2(4) . .
C4 N1 Li 77.5(4) . .
Li N1 Li 138.2(6) 7_576 .
C11 O1 C14 105.5(6) . .
C11 O1 Li 131.7(6) . .
C14 O1 Li 117.9(6) . .
N1 C1 C2 109.7(4) . .
N1 C1 C5 120.5(4) . 8_756
C2 C1 C5 129.2(4) . 8_756
N1 C1 Li 78.2(4) . .
C2 C1 Li 74.7(4) . .
C5 C1 Li 106.7(4) 8_756 .
C1 C2 C3 107.3(4) . .
C1 C2 Li 70.0(4) . .
C3 C2 Li 78.7(4) . .
C4 C3 C2 106.9(4) . .
C4 C3 Li 75.0(4) . .
C2 C3 Li 67.1(4) . .
C3 C4 N1 109.8(4) . .
C3 C4 C5 126.7(4) . .
N1 C4 C5 123.6(4) . .
C3 C4 Li 72.4(4) . .
N1 C4 Li 69.4(3) . .
C5 C4 Li 124.4(4) . .
C1 C5 C4 109.7(4) 7_576 .
C1 C5 C6 110.8(4) 7_576 .
C4 C5 C6 108.8(4) . .
C1 C5 C10 111.0(4) 7_576 .
C4 C5 C10 108.9(4) . .
C6 C5 C10 107.4(4) . .
C7 C6 C5 112.5(5) . .
C8 C7 C6 112.0(5) . .
C7 C8 C9 110.8(5) . .
C8 C9 C10 112.6(6) . .
C9 C10 C5 114.0(5) . .
O1 C11 C12 109.1(7) . .
C13 C12 C11 105.5(7) . .
C12 C13 C14 106.5(8) . .
O1 C14 C13 107.7(7) . .

loop_
_geom_bond_atom_site_label_1
_geom_bond_atom_site_label_2
_geom_bond_distance
_geom_bond_site_symmetry_2
Li O1 1.971(13) .
Li N1 2.045(12) 8_756
Li C1 2.246(12) .
Li C2 2.306(12) .
Li N1 2.386(13) .
Li C3 2.455(13) .
Li C4 2.488(13) .
N1 C1 1.386(5) .
N1 C4 1.390(6) .
N1 Li 2.045(12) 7_576
O1 C11 1.388(8) .
O1 C14 1.414(8) .
C1 C2 1.385(7) .
C1 C5 1.517(7) 8_756
C2 C3 1.409(7) .
C3 C4 1.385(6) .
C4 C5 1.525(7) .
C5 C1 1.517(7) 7_576
C5 C6 1.541(7) .
C5 C10 1.541(7) .
C6 C7 1.514(7) .
C7 C8 1.494(9) .
C8 C9 1.510(10) .
C9 C10 1.539(8) .
C11 C12 1.468(13) .
C12 C13 1.414(14) .
C13 C14 1.439(12) .
